data_7104213
loop_
_publ_author_name
'Yanai, Hikaru'
'Taguchi, Takeo'

_publ_section_title
;
 Novel defluorinative alkylation of trifluoroacetaldehyde N,O-acetal
 derivatives and its application to multi-component reaction.
;
_journal_issue 9
_journal_name_full 'Chemical communications (Cambridge, England)'
_journal_page_first 1034
_journal_page_last 1036
_journal_paper_doi 10.1039/b817599c
_journal_volume 34
_journal_year 2009
_chemical_formula_moiety 'C22 H31 F2 N O2'
_chemical_formula_sum 'C22 H31 F2 N O2'
_chemical_formula_weight 379.48
_chemical_name_common
;
(1S*)-2-((2S*)-3-Allyl-2-butyl-2,3-dihydro-1,3-benzoxazol-2-
yl) -1-cyclohexyl-2,2-difluoroethan-1-ol
;
_chemical_name_systematic
;
(1S*)-2-[(2S*)-3-Allyl-2-butyl-2,3-dihydro-1,3-benzoxazol-2-yl]
-1-cyclohexyl-2,2-difluoroethan-1-ol

;
_space_group_IT_number 2
_symmetry_cell_setting triclinic
_symmetry_space_group_name_Hall '-P 1'
_symmetry_space_group_name_H-M 'P -1'
_atom_sites_solution_hydrogens geom
_atom_sites_solution_primary direct
_atom_sites_solution_secondary difmap
_audit_creation_date '12 September 08'
_audit_creation_method 'SHELXL97 '
_cell_angle_alpha 76.3530(10)
_cell_angle_beta 68.1340(10)
_cell_angle_gamma 67.3330(10)
_cell_formula_units_Z 4
_cell_length_a 12.9702(11)
_cell_length_b 13.2002(11)
_cell_length_c 13.8440(12)
_cell_measurement_reflns_used 9958
_cell_measurement_temperature 90
_cell_measurement_theta_max 27.62
_cell_measurement_theta_min 2.19
_cell_volume 2017.9(3)
_computing_cell_refinement 'APEX2 (Bruker AXS, 2006)'
_computing_data_collection 'APEX2 (Bruker AXS, 2006)'
_computing_data_reduction 'SAINT (Bruker AXS, 2004)'
_computing_molecular_graphics 'XSHEL (Bruker AXS,2002)'
_computing_publication_material 'XCIF (Bruker AXS, 2001)'
_computing_structure_refinement 'SHELXL-97 (Sheldrick, 1997)'
_computing_structure_solution 'SHELXS-97 (Sheldrick, 1997)'
_diffrn_ambient_temperature 90
_diffrn_detector_area_resol_mean 8.333
_diffrn_measured_fraction_theta_full 0.977
_diffrn_measured_fraction_theta_max 0.977
_diffrn_measurement_device_type 'Bruker APEXII CCD area detector'
_diffrn_measurement_method 'phi and omega scans'
_diffrn_radiation_monochromator 'multilayer confocal mirror'
_diffrn_radiation_source 'fine-focus rotating anode'
_diffrn_radiation_type MoK\a
_diffrn_radiation_wavelength 0.71073
_diffrn_reflns_av_R_equivalents 0.0201
_diffrn_reflns_av_sigmaI/netI 0.0218
_diffrn_reflns_limit_h_max 16
_diffrn_reflns_limit_h_min -16
_diffrn_reflns_limit_k_max 17
_diffrn_reflns_limit_k_min -17
_diffrn_reflns_limit_l_max 18
_diffrn_reflns_limit_l_min -17
_diffrn_reflns_number 23356
_diffrn_reflns_theta_full 27.62
_diffrn_reflns_theta_max 27.62
_diffrn_reflns_theta_min 1.59
_exptl_absorpt_coefficient_mu 0.091
_exptl_absorpt_correction_T_max 0.9784
_exptl_absorpt_correction_T_min 0.9758
_exptl_absorpt_correction_type empirical
_exptl_crystal_colour colourless
_exptl_crystal_density_diffrn 1.249
_exptl_crystal_density_method 'not measured'
_exptl_crystal_description block
_exptl_crystal_F_000 816
_exptl_crystal_size_max 0.27
_exptl_crystal_size_mid 0.25
_exptl_crystal_size_min 0.24
_refine_diff_density_max 0.430
_refine_diff_density_min -0.238
_refine_diff_density_rms 0.044
_refine_ls_extinction_method none
_refine_ls_goodness_of_fit_ref 0.992
_refine_ls_hydrogen_treatment constr
_refine_ls_matrix_type full
_refine_ls_number_parameters 491
_refine_ls_number_reflns 9165
_refine_ls_number_restraints 0
_refine_ls_restrained_S_all 0.992
_refine_ls_R_factor_all 0.0414
_refine_ls_R_factor_gt 0.0370
_refine_ls_shift/su_max 0.001
_refine_ls_shift/su_mean 0.000
_refine_ls_structure_factor_coef Fsqd
_refine_ls_weighting_details 'calc w=1/[\s^2^(Fo^2^)+(0.0576P)^2^+0.7888P] where P=(Fo^2^+2Fc^2^)/3'
_refine_ls_weighting_scheme calc
_refine_ls_wR_factor_gt 0.0989
_refine_ls_wR_factor_ref 0.1027
_reflns_number_gt 8197
_reflns_number_total 9165
_reflns_threshold_expression >2sigma(I)
_cod_data_source_file b817599c.txt
_cod_data_source_block anti-3h
_cod_original_sg_symbol_Hall '-P 1 '
_cod_original_sg_symbol_H-M 'P -1 '
_cod_database_code 7104213

loop_
_symmetry_equiv_pos_as_xyz
'x, y, z'
'-x, -y, -z'

loop_
_atom_site_label
_atom_site_type_symbol
_atom_site_fract_x
_atom_site_fract_y
_atom_site_fract_z
_atom_site_U_iso_or_equiv
_atom_site_adp_type
_atom_site_occupancy
_atom_site_symmetry_multiplicity
_atom_site_calc_flag
_atom_site_refinement_flags
_atom_site_disorder_assembly
_atom_site_disorder_group
O3 O 0.96566(7) -0.07646(6) 0.15022(6) 0.01469(15) Uani 1 1 d . . .
H3 H 0.9270 -0.0532 0.1078 0.022 Uiso 1 1 calc R . .
F3 F 0.85833(6) 0.14041(5) 0.17796(5) 0.01745(14) Uani 1 1 d . . .
F4 F 0.65552(6) 0.08274(5) 1.12621(5) 0.01736(14) Uani 1 1 d . . .
F1 F 1.00695(5) 0.06360(5) 0.23932(5) 0.01600(13) Uani 1 1 d . . .
O4 O 0.86194(7) -0.01532(6) 0.99565(6) 0.01513(15) Uani 1 1 d . . .
H4 H 0.8966 0.0202 0.9434 0.023 Uiso 1 1 calc R . .
O1 O 0.87239(6) 0.06845(6) 0.43952(6) 0.01471(15) Uani 1 1 d . . .
O2 O 0.74530(7) 0.20628(6) 0.92510(6) 0.01489(15) Uani 1 1 d . . .
F2 F 0.55283(5) 0.04578(5) 1.05296(5) 0.01780(14) Uani 1 1 d . . .
N2 N 0.55692(8) 0.27972(7) 1.03187(7) 0.01550(18) Uani 1 1 d . . .
N1 N 0.70246(8) 0.10300(7) 0.40143(7) 0.01482(18) Uani 1 1 d . . .
C22 C 0.40268(12) 0.27382(13) 0.45265(13) 0.0386(3) Uani 1 1 d . . .
H22A H 0.3744 0.2185 0.4497 0.046 Uiso 1 1 calc R . .
H22B H 0.3495 0.3382 0.4856 0.046 Uiso 1 1 calc R . .
C39 C 0.55322(14) 0.40820(12) 0.63157(10) 0.0349(3) Uani 1 1 d . . .
H39A H 0.4750 0.4576 0.6663 0.052 Uiso 1 1 calc R . .
H39B H 0.5568 0.3988 0.5621 0.052 Uiso 1 1 calc R . .
H39C H 0.6128 0.4403 0.6242 0.052 Uiso 1 1 calc R . .
C44 C 0.28787(12) 0.43587(12) 1.20643(11) 0.0333(3) Uani 1 1 d . . .
H44A H 0.2897 0.3890 1.2699 0.040 Uiso 1 1 calc R . .
H44B H 0.2364 0.5102 1.2082 0.040 Uiso 1 1 calc R . .
C17 C 0.99229(12) 0.43045(11) 0.29297(10) 0.0257(3) Uani 1 1 d . . .
H17A H 1.0444 0.3837 0.3341 0.038 Uiso 1 1 calc R . .
H17B H 0.9711 0.5081 0.3022 0.038 Uiso 1 1 calc R . .
H17C H 1.0329 0.4198 0.2188 0.038 Uiso 1 1 calc R . .
C21 C 0.51567(11) 0.26129(10) 0.41105(10) 0.0247(2) Uani 1 1 d . . .
H21 H 0.5415 0.3180 0.4152 0.030 Uiso 1 1 calc R . .
C1 C 0.60691(11) -0.01751(10) 0.67939(9) 0.0227(2) Uani 1 1 d . . .
H1 H 0.5436 -0.0357 0.7335 0.027 Uiso 1 1 calc R . .
C11 C 0.71234(11) -0.04305(10) 0.69797(9) 0.0222(2) Uani 1 1 d . . .
H11 H 0.7204 -0.0795 0.7640 0.027 Uiso 1 1 calc R . .
C43 C 0.35660(10) 0.39792(10) 1.11608(10) 0.0222(2) Uani 1 1 d . . .
H43 H 0.3527 0.4469 1.0541 0.027 Uiso 1 1 calc R . .
C38 C 0.57668(10) 0.29593(10) 0.69720(9) 0.0213(2) Uani 1 1 d . . .
H38A H 0.5147 0.2650 0.7064 0.026 Uiso 1 1 calc R . .
H38B H 0.6532 0.2447 0.6594 0.026 Uiso 1 1 calc R . .
C18 C 1.08249(11) -0.27038(10) 0.41129(9) 0.0202(2) Uani 1 1 d . . .
H18A H 1.1686 -0.3007 0.3986 0.024 Uiso 1 1 calc R . .
H18B H 1.0453 -0.2372 0.4783 0.024 Uiso 1 1 calc R . .
C37 C 0.57881(11) 0.30406(9) 0.80464(9) 0.0200(2) Uani 1 1 d . . .
H37A H 0.5046 0.3596 0.8403 0.024 Uiso 1 1 calc R . .
H37B H 0.6446 0.3297 0.7954 0.024 Uiso 1 1 calc R . .
C42 C 0.44082(10) 0.28204(9) 1.10487(9) 0.0199(2) Uani 1 1 d . . .
H42A H 0.4485 0.2456 1.1742 0.024 Uiso 1 1 calc R . .
H42B H 0.4088 0.2399 1.0796 0.024 Uiso 1 1 calc R . .
C40 C 0.73947(10) -0.28814(9) 1.17207(9) 0.0191(2) Uani 1 1 d . . .
H40A H 0.7354 -0.3069 1.2467 0.023 Uiso 1 1 calc R . .
H40B H 0.6694 -0.2955 1.1652 0.023 Uiso 1 1 calc R . .
C33 C 0.70422(10) 0.42014(9) 1.11884(9) 0.0191(2) Uani 1 1 d . . .
H33 H 0.6922 0.4690 1.1655 0.023 Uiso 1 1 calc R . .
C16 C 0.88103(10) 0.39909(9) 0.33005(9) 0.0190(2) Uani 1 1 d . . .
H16A H 0.8260 0.4503 0.2923 0.023 Uiso 1 1 calc R . .
H16B H 0.8420 0.4071 0.4057 0.023 Uiso 1 1 calc R . .
C10 C 1.03686(10) -0.36381(9) 0.41965(9) 0.0190(2) Uani 1 1 d . . .
H10A H 1.0799 -0.4021 0.3556 0.023 Uiso 1 1 calc R . .
H10B H 1.0513 -0.4181 0.4802 0.023 Uiso 1 1 calc R . .
C2 C 0.59126(10) 0.03465(9) 0.58255(9) 0.0190(2) Uani 1 1 d . . .
H2 H 0.5188 0.0518 0.5701 0.023 Uiso 1 1 calc R . .
C9 C 0.90522(10) -0.31862(9) 0.43341(9) 0.0191(2) Uani 1 1 d . . .
H9A H 0.8616 -0.2860 0.5006 0.023 Uiso 1 1 calc R . .
H9B H 0.8778 -0.3798 0.4357 0.023 Uiso 1 1 calc R . .
C19 C 1.05589(10) -0.18081(9) 0.32242(9) 0.0187(2) Uani 1 1 d . . .
H19A H 1.0827 -0.1197 0.3215 0.022 Uiso 1 1 calc R . .
H19B H 1.0996 -0.2120 0.2545 0.022 Uiso 1 1 calc R . .
C23 C 0.81532(10) 0.37955(9) 1.04817(9) 0.0189(2) Uani 1 1 d . . .
H23 H 0.8773 0.4023 1.0462 0.023 Uiso 1 1 calc R . .
C20 C 0.60619(10) 0.16223(9) 0.35732(9) 0.0183(2) Uani 1 1 d . . .
H20A H 0.5663 0.1104 0.3606 0.022 Uiso 1 1 calc R . .
H20B H 0.6398 0.1867 0.2826 0.022 Uiso 1 1 calc R . .
C13 C 0.80799(10) -0.01578(9) 0.62036(9) 0.0182(2) Uani 1 1 d . . .
H13 H 0.8808 -0.0328 0.6321 0.022 Uiso 1 1 calc R . .
C32 C 0.85065(10) -0.36833(9) 1.10632(9) 0.0184(2) Uani 1 1 d . . .
H32A H 0.9207 -0.3643 1.1162 0.022 Uiso 1 1 calc R . .
H32B H 0.8489 -0.4447 1.1295 0.022 Uiso 1 1 calc R . .
C31 C 0.85905(10) -0.33958(9) 0.99088(9) 0.0178(2) Uani 1 1 d . . .
H31A H 0.7917 -0.3486 0.9805 0.021 Uiso 1 1 calc R . .
H31B H 0.9323 -0.3910 0.9488 0.021 Uiso 1 1 calc R . .
C36 C 0.59327(10) 0.19351(9) 0.87354(8) 0.0171(2) Uani 1 1 d . . .
H36A H 0.5173 0.1793 0.9006 0.021 Uiso 1 1 calc R . .
H36B H 0.6519 0.1339 0.8302 0.021 Uiso 1 1 calc R . .
C34 C 0.60882(10) 0.39111(9) 1.12338(9) 0.0174(2) Uani 1 1 d . . .
H34 H 0.5330 0.4191 1.1722 0.021 Uiso 1 1 calc R . .
C41 C 0.73825(10) -0.16853(9) 1.13704(8) 0.0171(2) Uani 1 1 d . . .
H41A H 0.8034 -0.1594 1.1513 0.020 Uiso 1 1 calc R . .
H41B H 0.6633 -0.1182 1.1784 0.020 Uiso 1 1 calc R . .
C24 C 0.83740(10) 0.30500(9) 0.97918(9) 0.0168(2) Uani 1 1 d . . .
H24 H 0.9133 0.2756 0.9311 0.020 Uiso 1 1 calc R . .
C15 C 0.90792(10) 0.28059(9) 0.31156(8) 0.0168(2) Uani 1 1 d . . .
H15A H 0.9460 0.2729 0.2358 0.020 Uiso 1 1 calc R . .
H15B H 0.9639 0.2295 0.3485 0.020 Uiso 1 1 calc R . .
C8 C 0.87943(10) -0.23051(9) 0.34319(9) 0.0167(2) Uani 1 1 d . . .
H8A H 0.9186 -0.2642 0.2764 0.020 Uiso 1 1 calc R . .
H8B H 0.7936 -0.2010 0.3544 0.020 Uiso 1 1 calc R . .
C30 C 0.85876(10) -0.22079(9) 0.95310(8) 0.0161(2) Uani 1 1 d . . .
H30A H 0.8590 -0.2031 0.8794 0.019 Uiso 1 1 calc R . .
H30B H 0.9315 -0.2146 0.9553 0.019 Uiso 1 1 calc R . .
C14 C 0.79701(9) 0.24863(9) 0.34998(8) 0.0155(2) Uani 1 1 d . . .
H14A H 0.7509 0.2877 0.3011 0.019 Uiso 1 1 calc R . .
H14B H 0.7488 0.2760 0.4191 0.019 Uiso 1 1 calc R . .
C3 C 0.68568(10) 0.06016(9) 0.50577(8) 0.0151(2) Uani 1 1 d . . .
C25 C 0.74373(9) 0.27727(8) 0.98518(8) 0.0144(2) Uani 1 1 d . . .
C35 C 0.63010(9) 0.31992(9) 1.05351(8) 0.0148(2) Uani 1 1 d . . .
C12 C 0.79006(9) 0.03670(8) 0.52699(8) 0.0145(2) Uani 1 1 d . . .
C26 C 0.63275(9) 0.18968(9) 0.96586(8) 0.0142(2) Uani 1 1 d . . .
C29 C 0.75150(9) -0.13643(8) 1.01985(8) 0.0140(2) Uani 1 1 d . . .
H29 H 0.6797 -0.1369 1.0090 0.017 Uiso 1 1 calc R . .
C27 C 0.65225(9) 0.07341(9) 1.03082(8) 0.0140(2) Uani 1 1 d . . .
C7 C 0.92375(9) -0.13592(8) 0.33638(8) 0.0139(2) Uani 1 1 d . . .
H7 H 0.8825 -0.1040 0.4049 0.017 Uiso 1 1 calc R . .
C5 C 0.89310(9) 0.06933(9) 0.25880(8) 0.0138(2) Uani 1 1 d . . .
C28 C 0.76229(9) -0.02062(8) 0.97931(8) 0.01316(19) Uani 1 1 d . . .
H28 H 0.7749 -0.0084 0.9022 0.016 Uiso 1 1 calc R . .
C6 C 0.88987(9) -0.04366(8) 0.25128(8) 0.0133(2) Uani 1 1 d . . .
H6 H 0.8078 -0.0338 0.2559 0.016 Uiso 1 1 calc R . .
C4 C 0.81489(9) 0.12522(8) 0.36085(8) 0.0136(2) Uani 1 1 d . . .

loop_
_atom_site_aniso_label
_atom_site_aniso_U_11
_atom_site_aniso_U_22
_atom_site_aniso_U_33
_atom_site_aniso_U_23
_atom_site_aniso_U_13
_atom_site_aniso_U_12
O3 0.0160(4) 0.0183(4) 0.0099(3) -0.0020(3) -0.0038(3) -0.0057(3)
F3 0.0237(3) 0.0156(3) 0.0120(3) 0.0024(2) -0.0065(3) -0.0068(3)
F4 0.0218(3) 0.0189(3) 0.0111(3) -0.0025(2) -0.0043(2) -0.0067(3)
F1 0.0145(3) 0.0178(3) 0.0158(3) -0.0022(2) -0.0015(2) -0.0083(2)
O4 0.0147(4) 0.0190(4) 0.0134(4) 0.0017(3) -0.0051(3) -0.0088(3)
O1 0.0154(4) 0.0178(4) 0.0112(3) 0.0004(3) -0.0042(3) -0.0069(3)
O2 0.0144(4) 0.0163(4) 0.0145(4) -0.0034(3) -0.0022(3) -0.0068(3)
F2 0.0130(3) 0.0182(3) 0.0216(3) -0.0023(2) -0.0028(2) -0.0069(2)
N2 0.0137(4) 0.0154(4) 0.0168(4) -0.0046(3) -0.0025(3) -0.0047(3)
N1 0.0141(4) 0.0179(4) 0.0122(4) 0.0009(3) -0.0033(3) -0.0072(3)
C22 0.0207(6) 0.0359(8) 0.0461(9) -0.0018(6) -0.0037(6) -0.0035(5)
C39 0.0438(8) 0.0300(7) 0.0201(6) 0.0008(5) -0.0134(6) 0.0002(6)
C44 0.0225(6) 0.0369(7) 0.0321(7) -0.0127(6) -0.0028(5) -0.0014(5)
C17 0.0350(7) 0.0279(6) 0.0214(6) -0.0030(5) -0.0067(5) -0.0199(5)
C21 0.0199(6) 0.0236(6) 0.0272(6) 0.0000(5) -0.0084(5) -0.0043(5)
C1 0.0270(6) 0.0238(6) 0.0149(5) -0.0003(4) 0.0000(5) -0.0132(5)
C11 0.0328(6) 0.0208(5) 0.0118(5) 0.0012(4) -0.0059(5) -0.0106(5)
C43 0.0170(5) 0.0232(6) 0.0238(6) -0.0029(4) -0.0059(4) -0.0044(4)
C38 0.0209(6) 0.0234(6) 0.0166(5) -0.0028(4) -0.0062(4) -0.0036(4)
C18 0.0223(6) 0.0205(5) 0.0202(5) 0.0032(4) -0.0113(4) -0.0082(4)
C37 0.0245(6) 0.0177(5) 0.0182(5) -0.0015(4) -0.0093(4) -0.0048(4)
C42 0.0148(5) 0.0208(5) 0.0220(6) -0.0035(4) -0.0022(4) -0.0064(4)
C40 0.0216(5) 0.0195(5) 0.0167(5) 0.0010(4) -0.0037(4) -0.0110(4)
C33 0.0233(6) 0.0154(5) 0.0207(5) -0.0038(4) -0.0096(4) -0.0049(4)
C16 0.0247(6) 0.0172(5) 0.0171(5) -0.0011(4) -0.0066(4) -0.0093(4)
C10 0.0204(5) 0.0160(5) 0.0183(5) 0.0002(4) -0.0063(4) -0.0047(4)
C2 0.0186(5) 0.0202(5) 0.0168(5) -0.0018(4) -0.0018(4) -0.0085(4)
C9 0.0194(5) 0.0159(5) 0.0192(5) 0.0021(4) -0.0038(4) -0.0075(4)
C19 0.0191(5) 0.0206(5) 0.0195(5) 0.0044(4) -0.0092(4) -0.0104(4)
C23 0.0192(5) 0.0171(5) 0.0239(6) -0.0011(4) -0.0098(4) -0.0074(4)
C20 0.0167(5) 0.0223(5) 0.0175(5) 0.0010(4) -0.0071(4) -0.0083(4)
C13 0.0231(6) 0.0172(5) 0.0154(5) -0.0022(4) -0.0071(4) -0.0066(4)
C32 0.0215(5) 0.0156(5) 0.0197(5) 0.0009(4) -0.0081(4) -0.0077(4)
C31 0.0195(5) 0.0162(5) 0.0189(5) -0.0033(4) -0.0067(4) -0.0056(4)
C36 0.0198(5) 0.0168(5) 0.0166(5) -0.0022(4) -0.0076(4) -0.0059(4)
C34 0.0181(5) 0.0156(5) 0.0169(5) -0.0033(4) -0.0049(4) -0.0035(4)
C41 0.0197(5) 0.0166(5) 0.0135(5) -0.0010(4) -0.0025(4) -0.0074(4)
C24 0.0155(5) 0.0154(5) 0.0184(5) -0.0006(4) -0.0050(4) -0.0050(4)
C15 0.0190(5) 0.0172(5) 0.0149(5) -0.0018(4) -0.0036(4) -0.0084(4)
C8 0.0166(5) 0.0160(5) 0.0177(5) 0.0003(4) -0.0048(4) -0.0075(4)
C30 0.0166(5) 0.0162(5) 0.0138(5) -0.0022(4) -0.0036(4) -0.0044(4)
C14 0.0166(5) 0.0144(5) 0.0146(5) -0.0019(4) -0.0036(4) -0.0054(4)
C3 0.0192(5) 0.0131(5) 0.0124(5) -0.0017(4) -0.0032(4) -0.0062(4)
C25 0.0175(5) 0.0126(5) 0.0127(5) -0.0005(4) -0.0052(4) -0.0047(4)
C35 0.0156(5) 0.0138(5) 0.0147(5) 0.0002(4) -0.0055(4) -0.0049(4)
C12 0.0172(5) 0.0131(5) 0.0120(5) -0.0027(4) -0.0015(4) -0.0060(4)
C26 0.0134(5) 0.0144(5) 0.0141(5) -0.0021(4) -0.0033(4) -0.0045(4)
C29 0.0141(5) 0.0140(5) 0.0144(5) -0.0016(4) -0.0043(4) -0.0053(4)
C27 0.0141(5) 0.0175(5) 0.0121(5) -0.0021(4) -0.0035(4) -0.0071(4)
C7 0.0172(5) 0.0136(5) 0.0106(4) -0.0005(4) -0.0035(4) -0.0060(4)
C5 0.0149(5) 0.0158(5) 0.0108(5) 0.0015(4) -0.0044(4) -0.0067(4)
C28 0.0130(5) 0.0147(5) 0.0121(5) -0.0011(4) -0.0041(4) -0.0050(4)
C6 0.0144(5) 0.0151(5) 0.0104(5) -0.0016(4) -0.0027(4) -0.0060(4)
C4 0.0139(5) 0.0154(5) 0.0120(5) -0.0004(4) -0.0044(4) -0.0057(4)

loop_
_atom_type_symbol
_atom_type_description
_atom_type_scat_dispersion_real
_atom_type_scat_dispersion_imag
_atom_type_scat_source
C C 0.0033 0.0016 'International Tables Vol C Tables 4.2.6.8 and 6.1.1.4'
H H 0.0000 0.0000 'International Tables Vol C Tables 4.2.6.8 and 6.1.1.4'
N N 0.0061 0.0033 'International Tables Vol C Tables 4.2.6.8 and 6.1.1.4'
O O 0.0106 0.0060 'International Tables Vol C Tables 4.2.6.8 and 6.1.1.4'
F F 0.0171 0.0103 'International Tables Vol C Tables 4.2.6.8 and 6.1.1.4'

loop_
_geom_angle_atom_site_label_1
_geom_angle_atom_site_label_2
_geom_angle_atom_site_label_3
_geom_angle
_geom_angle_site_symmetry_1
_geom_angle_site_symmetry_3
_geom_angle_publ_flag
C6 O3 H3 109.5 . . ?
C28 O4 H4 109.5 . . ?
C12 O1 C4 107.57(8) . . ?
C25 O2 C26 107.74(8) . . ?
C35 N2 C42 122.28(9) . . ?
C35 N2 C26 107.50(8) . . ?
C42 N2 C26 122.30(9) . . ?
C3 N1 C20 123.52(9) . . ?
C3 N1 C4 108.00(8) . . ?
C20 N1 C4 122.83(8) . . ?
C21 C22 H22A 120.0 . . ?
C21 C22 H22B 120.0 . . ?
H22A C22 H22B 120.0 . . ?
C38 C39 H39A 109.5 . . ?
C38 C39 H39B 109.5 . . ?
H39A C39 H39B 109.5 . . ?
C38 C39 H39C 109.5 . . ?
H39A C39 H39C 109.5 . . ?
H39B C39 H39C 109.5 . . ?
C43 C44 H44A 120.0 . . ?
C43 C44 H44B 120.0 . . ?
H44A C44 H44B 120.0 . . ?
C16 C17 H17A 109.5 . . ?
C16 C17 H17B 109.5 . . ?
H17A C17 H17B 109.5 . . ?
C16 C17 H17C 109.5 . . ?
H17A C17 H17C 109.5 . . ?
H17B C17 H17C 109.5 . . ?
C22 C21 C20 123.70(13) . . ?
C22 C21 H21 118.2 . . ?
C20 C21 H21 118.2 . . ?
C11 C1 C2 121.63(11) . . ?
C11 C1 H1 119.2 . . ?
C2 C1 H1 119.2 . . ?
C1 C11 C13 121.01(10) . . ?
C1 C11 H11 119.5 . . ?
C13 C11 H11 119.5 . . ?
C44 C43 C42 124.08(12) . . ?
C44 C43 H43 118.0 . . ?
C42 C43 H43 118.0 . . ?
C37 C38 C39 112.10(10) . . ?
C37 C38 H38A 109.2 . . ?
C39 C38 H38A 109.2 . . ?
C37 C38 H38B 109.2 . . ?
C39 C38 H38B 109.2 . . ?
H38A C38 H38B 107.9 . . ?
C10 C18 C19 111.48(9) . . ?
C10 C18 H18A 109.3 . . ?
C19 C18 H18A 109.3 . . ?
C10 C18 H18B 109.3 . . ?
C19 C18 H18B 109.3 . . ?
H18A C18 H18B 108.0 . . ?
C38 C37 C36 112.27(9) . . ?
C38 C37 H37A 109.2 . . ?
C36 C37 H37A 109.2 . . ?
C38 C37 H37B 109.2 . . ?
C36 C37 H37B 109.2 . . ?
H37A C37 H37B 107.9 . . ?
N2 C42 C43 111.82(9) . . ?
N2 C42 H42A 109.3 . . ?
C43 C42 H42A 109.3 . . ?
N2 C42 H42B 109.3 . . ?
C43 C42 H42B 109.3 . . ?
H42A C42 H42B 107.9 . . ?
C32 C40 C41 111.08(9) . . ?
C32 C40 H40A 109.4 . . ?
C41 C40 H40A 109.4 . . ?
C32 C40 H40B 109.4 . . ?
C41 C40 H40B 109.4 . . ?
H40A C40 H40B 108.0 . . ?
C23 C33 C34 121.92(10) . . ?
C23 C33 H33 119.0 . . ?
C34 C33 H33 119.0 . . ?
C17 C16 C15 111.84(10) . . ?
C17 C16 H16A 109.2 . . ?
C15 C16 H16A 109.2 . . ?
C17 C16 H16B 109.2 . . ?
C15 C16 H16B 109.2 . . ?
H16A C16 H16B 107.9 . . ?
C9 C10 C18 110.53(9) . . ?
C9 C10 H10A 109.5 . . ?
C18 C10 H10A 109.5 . . ?
C9 C10 H10B 109.5 . . ?
C18 C10 H10B 109.5 . . ?
H10A C10 H10B 108.1 . . ?
C3 C2 C1 117.42(11) . . ?
C3 C2 H2 121.3 . . ?
C1 C2 H2 121.3 . . ?
C10 C9 C8 110.80(9) . . ?
C10 C9 H9A 109.5 . . ?
C8 C9 H9A 109.5 . . ?
C10 C9 H9B 109.5 . . ?
C8 C9 H9B 109.5 . . ?
H9A C9 H9B 108.1 . . ?
C7 C19 C18 110.88(9) . . ?
C7 C19 H19A 109.5 . . ?
C18 C19 H19A 109.5 . . ?
C7 C19 H19B 109.5 . . ?
C18 C19 H19B 109.5 . . ?
H19A C19 H19B 108.1 . . ?
C33 C23 C24 120.78(10) . . ?
C33 C23 H23 119.6 . . ?
C24 C23 H23 119.6 . . ?
N1 C20 C21 114.76(9) . . ?
N1 C20 H20A 108.6 . . ?
C21 C20 H20A 108.6 . . ?
N1 C20 H20B 108.6 . . ?
C21 C20 H20B 108.6 . . ?
H20A C20 H20B 107.6 . . ?
C12 C13 C11 116.34(10) . . ?
C12 C13 H13 121.8 . . ?
C11 C13 H13 121.8 . . ?
C31 C32 C40 110.08(9) . . ?
C31 C32 H32A 109.6 . . ?
C40 C32 H32A 109.6 . . ?
C31 C32 H32B 109.6 . . ?
C40 C32 H32B 109.6 . . ?
H32A C32 H32B 108.2 . . ?
C32 C31 C30 111.06(9) . . ?
C32 C31 H31A 109.4 . . ?
C30 C31 H31A 109.4 . . ?
C32 C31 H31B 109.4 . . ?
C30 C31 H31B 109.4 . . ?
H31A C31 H31B 108.0 . . ?
C26 C36 C37 113.10(9) . . ?
C26 C36 H36A 109.0 . . ?
C37 C36 H36A 109.0 . . ?
C26 C36 H36B 109.0 . . ?
C37 C36 H36B 109.0 . . ?
H36A C36 H36B 107.8 . . ?
C35 C34 C33 117.16(10) . . ?
C35 C34 H34 121.4 . . ?
C33 C34 H34 121.4 . . ?
C40 C41 C29 111.92(9) . . ?
C40 C41 H41A 109.2 . . ?
C29 C41 H41A 109.2 . . ?
C40 C41 H41B 109.2 . . ?
C29 C41 H41B 109.2 . . ?
H41A C41 H41B 107.9 . . ?
C25 C24 C23 116.42(10) . . ?
C25 C24 H24 121.8 . . ?
C23 C24 H24 121.8 . . ?
C14 C15 C16 111.88(9) . . ?
C14 C15 H15A 109.2 . . ?
C16 C15 H15A 109.2 . . ?
C14 C15 H15B 109.2 . . ?
C16 C15 H15B 109.2 . . ?
H15A C15 H15B 107.9 . . ?
C7 C8 C9 110.52(9) . . ?
C7 C8 H8A 109.5 . . ?
C9 C8 H8A 109.5 . . ?
C7 C8 H8B 109.5 . . ?
C9 C8 H8B 109.5 . . ?
H8A C8 H8B 108.1 . . ?
C31 C30 C29 112.50(9) . . ?
C31 C30 H30A 109.1 . . ?
C29 C30 H30A 109.1 . . ?
C31 C30 H30B 109.1 . . ?
C29 C30 H30B 109.1 . . ?
H30A C30 H30B 107.8 . . ?
C15 C14 C4 116.58(9) . . ?
C15 C14 H14A 108.1 . . ?
C4 C14 H14A 108.1 . . ?
C15 C14 H14B 108.1 . . ?
C4 C14 H14B 108.1 . . ?
H14A C14 H14B 107.3 . . ?
C2 C3 N1 131.90(10) . . ?
C2 C3 C12 120.10(10) . . ?
N1 C3 C12 107.91(9) . . ?
C24 C25 O2 126.16(10) . . ?
C24 C25 C35 123.75(10) . . ?
O2 C25 C35 110.08(9) . . ?
C34 C35 N2 132.68(10) . . ?
C34 C35 C25 119.89(10) . . ?
N2 C35 C25 107.40(9) . . ?
C13 C12 O1 126.05(10) . . ?
C13 C12 C3 123.45(10) . . ?
O1 C12 C3 110.42(9) . . ?
O2 C26 N2 104.04(8) . . ?
O2 C26 C36 108.28(8) . . ?
N2 C26 C36 113.96(9) . . ?
O2 C26 C27 106.25(8) . . ?
N2 C26 C27 112.40(8) . . ?
C36 C26 C27 111.26(9) . . ?
C30 C29 C28 108.58(8) . . ?
C30 C29 C41 111.17(9) . . ?
C28 C29 C41 113.50(8) . . ?
C30 C29 H29 107.8 . . ?
C28 C29 H29 107.8 . . ?
C41 C29 H29 107.8 . . ?
F4 C27 F2 105.18(8) . . ?
F4 C27 C28 109.40(8) . . ?
F2 C27 C28 109.56(8) . . ?
F4 C27 C26 108.55(8) . . ?
F2 C27 C26 107.38(8) . . ?
C28 C27 C26 116.19(8) . . ?
C19 C7 C8 110.18(9) . . ?
C19 C7 C6 113.88(8) . . ?
C8 C7 C6 110.51(8) . . ?
C19 C7 H7 107.3 . . ?
C8 C7 H7 107.3 . . ?
C6 C7 H7 107.3 . . ?
F1 C5 F3 105.29(8) . . ?
F1 C5 C6 110.09(8) . . ?
F3 C5 C6 106.90(8) . . ?
F1 C5 C4 108.53(8) . . ?
F3 C5 C4 106.95(8) . . ?
C6 C5 C4 118.27(8) . . ?
O4 C28 C29 109.74(8) . . ?
O4 C28 C27 109.04(8) . . ?
C29 C28 C27 113.61(8) . . ?
O4 C28 H28 108.1 . . ?
C29 C28 H28 108.1 . . ?
C27 C28 H28 108.1 . . ?
O3 C6 C5 108.00(8) . . ?
O3 C6 C7 109.68(8) . . ?
C5 C6 C7 115.66(8) . . ?
O3 C6 H6 107.7 . . ?
C5 C6 H6 107.7 . . ?
C7 C6 H6 107.7 . . ?
O1 C4 N1 104.38(8) . . ?
O1 C4 C14 108.76(8) . . ?
N1 C4 C14 112.22(8) . . ?
O1 C4 C5 106.93(8) . . ?
N1 C4 C5 109.84(8) . . ?
C14 C4 C5 114.10(8) . . ?

loop_
_geom_bond_atom_site_label_1
_geom_bond_atom_site_label_2
_geom_bond_distance
_geom_bond_site_symmetry_2
_geom_bond_publ_flag
O3 C6 1.4298(12) . ?
O3 H3 0.8400 . ?
F3 C5 1.3750(11) . ?
F4 C27 1.3724(12) . ?
F1 C5 1.3733(12) . ?
O4 C28 1.4219(12) . ?
O4 H4 0.8400 . ?
O1 C12 1.3873(12) . ?
O1 C4 1.4467(12) . ?
O2 C25 1.3823(13) . ?
O2 C26 1.4394(12) . ?
F2 C27 1.3803(12) . ?
N2 C35 1.3954(14) . ?
N2 C42 1.4613(14) . ?
N2 C26 1.4688(13) . ?
N1 C3 1.3888(13) . ?
N1 C20 1.4608(14) . ?
N1 C4 1.4729(13) . ?
C22 C21 1.3176(19) . ?
C22 H22A 0.9500 . ?
C22 H22B 0.9500 . ?
C39 C38 1.5289(17) . ?
C39 H39A 0.9800 . ?
C39 H39B 0.9800 . ?
C39 H39C 0.9800 . ?
C44 C43 1.3157(18) . ?
C44 H44A 0.9500 . ?
C44 H44B 0.9500 . ?
C17 C16 1.5250(16) . ?
C17 H17A 0.9800 . ?
C17 H17B 0.9800 . ?
C17 H17C 0.9800 . ?
C21 C20 1.5056(17) . ?
C21 H21 0.9500 . ?
C1 C11 1.3840(18) . ?
C1 C2 1.4043(16) . ?
C1 H1 0.9500 . ?
C11 C13 1.4113(16) . ?
C11 H11 0.9500 . ?
C43 C42 1.5017(16) . ?
C43 H43 0.9500 . ?
C38 C37 1.5274(15) . ?
C38 H38A 0.9900 . ?
C38 H38B 0.9900 . ?
C18 C10 1.5260(16) . ?
C18 C19 1.5316(15) . ?
C18 H18A 0.9900 . ?
C18 H18B 0.9900 . ?
C37 C36 1.5297(15) . ?
C37 H37A 0.9900 . ?
C37 H37B 0.9900 . ?
C42 H42A 0.9900 . ?
C42 H42B 0.9900 . ?
C40 C32 1.5261(16) . ?
C40 C41 1.5341(15) . ?
C40 H40A 0.9900 . ?
C40 H40B 0.9900 . ?
C33 C23 1.3866(17) . ?
C33 C34 1.4064(16) . ?
C33 H33 0.9500 . ?
C16 C15 1.5284(15) . ?
C16 H16A 0.9900 . ?
C16 H16B 0.9900 . ?
C10 C9 1.5277(16) . ?
C10 H10A 0.9900 . ?
C10 H10B 0.9900 . ?
C2 C3 1.3865(15) . ?
C2 H2 0.9500 . ?
C9 C8 1.5331(15) . ?
C9 H9A 0.9900 . ?
C9 H9B 0.9900 . ?
C19 C7 1.5330(15) . ?
C19 H19A 0.9900 . ?
C19 H19B 0.9900 . ?
C23 C24 1.4089(15) . ?
C23 H23 0.9500 . ?
C20 H20A 0.9900 . ?
C20 H20B 0.9900 . ?
C13 C12 1.3719(15) . ?
C13 H13 0.9500 . ?
C32 C31 1.5250(15) . ?
C32 H32A 0.9900 . ?
C32 H32B 0.9900 . ?
C31 C30 1.5304(15) . ?
C31 H31A 0.9900 . ?
C31 H31B 0.9900 . ?
C36 C26 1.5282(14) . ?
C36 H36A 0.9900 . ?
C36 H36B 0.9900 . ?
C34 C35 1.3874(15) . ?
C34 H34 0.9500 . ?
C41 C29 1.5380(14) . ?
C41 H41A 0.9900 . ?
C41 H41B 0.9900 . ?
C24 C25 1.3676(15) . ?
C24 H24 0.9500 . ?
C15 C14 1.5239(15) . ?
C15 H15A 0.9900 . ?
C15 H15B 0.9900 . ?
C8 C7 1.5348(14) . ?
C8 H8A 0.9900 . ?
C8 H8B 0.9900 . ?
C30 C29 1.5373(14) . ?
C30 H30A 0.9900 . ?
C30 H30B 0.9900 . ?
C14 C4 1.5328(14) . ?
C14 H14A 0.9900 . ?
C14 H14B 0.9900 . ?
C3 C12 1.3947(15) . ?
C25 C35 1.3990(15) . ?
C26 C27 1.5643(14) . ?
C29 C28 1.5405(14) . ?
C29 H29 1.0000 . ?
C27 C28 1.5428(14) . ?
C7 C6 1.5365(14) . ?
C7 H7 1.0000 . ?
C5 C6 1.5368(14) . ?
C5 C4 1.5546(14) . ?
C28 H28 1.0000 . ?
C6 H6 1.0000 . ?
